data_7054826
loop_
_publ_author_name
'Brice\~no, Alexander'
'Leal, Dayana'
'D\'iaz de Delgado, Graciela'

_publ_section_title
;
 A novel example of double reactivity by either photochemical [2+2] or
 thermal additions of an ionic organic supramolecular assembly
;
_journal_issue 6
_journal_name_full 'New J. Chem.'
_journal_page_first 4965
_journal_paper_doi 10.1039/C5NJ00678C
_journal_volume 39
_journal_year 2015
_chemical_compound_source Synthesis
_chemical_formula_moiety 'C7 H8 N2 O4'
_chemical_formula_sum 'C7 H8 N2 O4'
_chemical_formula_weight 184.15
_chemical_name_systematic
; 
 ? 
;
_space_group_IT_number 14
_symmetry_cell_setting monoclinic
_symmetry_space_group_name_Hall '-P 2ybc'
_symmetry_space_group_name_H-M 'P 1 21/c 1'
_atom_sites_solution_hydrogens geom
_atom_sites_solution_primary direct
_atom_sites_solution_secondary difmap
_audit_creation_method SHELXL-97
_audit_update_record
;
2015-04-04 deposited with the CCDC.
2015-04-15 downloaded from the CCDC.
;
_cell_angle_alpha 90.00
_cell_angle_beta 96.521(19)
_cell_angle_gamma 90.00
_cell_formula_units_Z 4
_cell_length_a 7.646(5)
_cell_length_b 7.480(5)
_cell_length_c 13.756(10)
_cell_measurement_reflns_used 742
_cell_measurement_temperature 293(2)
_cell_measurement_theta_max 28.00
_cell_measurement_theta_min 2.10
_cell_volume 781.6(9)
_computing_cell_refinement 'CrystalClear (Rigaku/MSC Inc., 2005)'
_computing_data_collection 'CrystalClear (Rigaku/MSC Inc., 2005)'
_computing_data_reduction 'CrystalClear (Rigaku/MSC Inc., 2005)'
_computing_molecular_graphics
;
SHELXLTL-NT V5.1 (Bruker AXS, 1998) and DIAMOND 
(Brandenburg, 1998)
;
_computing_structure_refinement 'SHELXLTL-NT V5.1 (Bruker AXS, 1998)'
_computing_structure_solution 'SHELXLTL-NT V5.1 (Bruker AXS, 1998)'
_diffrn_ambient_temperature 293(2)
_diffrn_measured_fraction_theta_full 0.996
_diffrn_measured_fraction_theta_max 0.806
_diffrn_measurement_device 'Mercury (2x2 bin mode)'
_diffrn_measurement_device_type 'Rigaku AFC7S Mercury'
_diffrn_measurement_method '\w '
_diffrn_radiation_detector CCD
_diffrn_radiation_monochromator graphite
_diffrn_radiation_source 'Normal-focus sealed tube'
_diffrn_radiation_type MoK\a
_diffrn_radiation_wavelength 0.71070
_diffrn_reflns_av_R_equivalents 0.0745
_diffrn_reflns_av_sigmaI/netI 0.0589
_diffrn_reflns_limit_h_max 7
_diffrn_reflns_limit_h_min -9
_diffrn_reflns_limit_k_max 8
_diffrn_reflns_limit_k_min -8
_diffrn_reflns_limit_l_max 16
_diffrn_reflns_limit_l_min -16
_diffrn_reflns_number 9613
_diffrn_reflns_theta_full 25.00
_diffrn_reflns_theta_max 28.80
_diffrn_reflns_theta_min 2.68
_diffrn_standards_decay_% 0
_diffrn_standards_interval_count 0
_diffrn_standards_interval_time 0
_diffrn_standards_number 0
_exptl_absorpt_coefficient_mu 0.130
_exptl_absorpt_correction_T_max 0.974
_exptl_absorpt_correction_T_min 0.953
_exptl_absorpt_correction_type multi-scan
_exptl_absorpt_process_details 'Jacobson, R. (1998) Private communication'
_exptl_crystal_colour colorless
_exptl_crystal_density_diffrn 1.565
_exptl_crystal_density_method 'not measured'
_exptl_crystal_description prism
_exptl_crystal_F_000 384
_exptl_crystal_size_max 0.48
_exptl_crystal_size_mid 0.33
_exptl_crystal_size_min 0.25
_refine_diff_density_max 0.272
_refine_diff_density_min -0.333
_refine_diff_density_rms 0.081
_refine_ls_extinction_method none
_refine_ls_goodness_of_fit_ref 1.160
_refine_ls_hydrogen_treatment constr
_refine_ls_matrix_type full
_refine_ls_number_parameters 118
_refine_ls_number_reflns 1650
_refine_ls_number_restraints 0
_refine_ls_restrained_S_all 1.160
_refine_ls_R_factor_all 0.1140
_refine_ls_R_factor_gt 0.0799
_refine_ls_shift/su_max 0.001
_refine_ls_shift/su_mean 0.000
_refine_ls_structure_factor_coef Fsqd
_refine_ls_weighting_details 'calc w=1/[\s^2^(Fo^2^)+(0.1032P)^2^+0.0046P] where P=(Fo^2^+2Fc^2^)/3'
_refine_ls_weighting_scheme calc
_refine_ls_wR_factor_gt 0.1967
_refine_ls_wR_factor_ref 0.2158
_reflns_number_gt 1137
_reflns_number_total 1650
_reflns_threshold_expression >2sigma(I)
_cod_data_source_file c5nj00678c2.cif
_cod_data_source_block shelxle
_cod_depositor_comments
;
The following automatic conversions were performed:

'_symmetry_cell_setting' value 'Monoclinic' changed to 'monoclinic'
according to
/usr/data/users/saulius/crontab/automatic-downloads/rss-feeds/RSC/lib/dictionaries/cif_core.dic
dictionary named 'cif_core.dic' version 2.4.2 from 2011-04-26.

'_exptl_absorpt_correction_type' value 'Multi Scan' changed to
'multi-scan' according to
/usr/data/users/saulius/crontab/automatic-downloads/rss-feeds/RSC/lib/dictionaries/cif_core.dic
dictionary named 'cif_core.dic' version 2.4.2 from 2011-04-26.

Automatic conversion script
Id: cif_fix_values 3271 2015-04-21 07:52:19Z andrius 

 Adding full bibliography for 7054825--7054826.cif.
;
_cod_original_cell_volume 781.6(10)
_cod_original_sg_symbol_H-M P21/c
_cod_database_code 7054826

loop_
_symmetry_equiv_pos_as_xyz
'x, y, z'
'-x, y+1/2, -z+1/2'
'-x, -y, -z'
'x, -y-1/2, z-1/2'

loop_
_atom_site_label
_atom_site_type_symbol
_atom_site_fract_x
_atom_site_fract_y
_atom_site_fract_z
_atom_site_U_iso_or_equiv
_atom_site_adp_type
_atom_site_occupancy
_atom_site_symmetry_multiplicity
_atom_site_calc_flag
_atom_site_refinement_flags
O1 O 0.5008(3) 0.6368(3) 0.63747(18) 0.0463(7) Uani 1 1 d .
N1 N 0.2722(3) 0.2215(3) 0.57880(19) 0.0328(6) Uani 1 1 d .
C1 C 0.3449(4) 0.0811(5) 0.6277(3) 0.0439(9) Uani 1 1 d .
H1 H 0.4006 0.0836 0.6914 0.053 Uiso 1 1 calc R
C2 C 0.2372(5) -0.0134(5) 0.4827(3) 0.0488(9) Uani 1 1 d .
H2 H 0.2060 -0.0885 0.4297 0.059 Uiso 1 1 calc R
C3 C 0.2044(4) 0.1649(5) 0.4873(2) 0.0419(8) Uani 1 1 d .
H3 H 0.1470 0.2352 0.4378 0.050 Uiso 1 1 calc R
C4 C 0.4784(4) 0.4749(4) 0.6209(2) 0.0331(7) Uani 1 1 d .
C5 C 0.2868(4) 0.4078(4) 0.6115(2) 0.0316(7) Uani 1 1 d .
H5 H 0.2181 0.4814 0.5620 0.038 Uiso 1 1 calc R
C6 C 0.2113(4) 0.4354(5) 0.7088(2) 0.0406(8) Uani 1 1 d .
H6B H 0.2741 0.3578 0.7574 0.049 Uiso 1 1 calc R
H6A H 0.2343 0.5578 0.7299 0.049 Uiso 1 1 calc R
C7 C 0.0167(4) 0.4001(5) 0.7073(2) 0.0387(8) Uani 1 1 d .
O2 O 0.5964(3) 0.3606(3) 0.6155(2) 0.0582(8) Uani 1 1 d .
N2 N 0.3253(3) -0.0612(4) 0.5717(2) 0.0470(8) Uani 1 1 d .
H2N H 0.3616 -0.1756 0.5898 0.056 Uiso 1 1 d R
O3 O -0.0765(3) 0.4313(3) 0.62315(18) 0.0487(7) Uani 1 1 d .
H30H H -0.2067 0.4226 0.6401 0.058 Uiso 1 1 d R
O4 O -0.0469(4) 0.3536(5) 0.7790(2) 0.0797(11) Uani 1 1 d .

loop_
_atom_site_aniso_label
_atom_site_aniso_U_11
_atom_site_aniso_U_22
_atom_site_aniso_U_33
_atom_site_aniso_U_23
_atom_site_aniso_U_13
_atom_site_aniso_U_12
O1 0.0383(13) 0.0333(15) 0.0661(18) -0.0002(11) 0.0004(10) -0.0038(9)
N1 0.0289(12) 0.0294(15) 0.0402(16) -0.0016(11) 0.0035(9) -0.0001(9)
C1 0.0375(17) 0.042(2) 0.051(2) 0.0054(17) -0.0002(14) 0.0008(13)
C2 0.058(2) 0.039(2) 0.051(2) -0.0089(17) 0.0102(16) -0.0052(14)
C3 0.0458(18) 0.043(2) 0.0365(19) -0.0043(15) 0.0011(13) -0.0013(13)
C4 0.0307(15) 0.0327(19) 0.0357(18) -0.0015(13) 0.0027(11) 0.0000(11)
C5 0.0304(15) 0.0300(18) 0.0340(17) 0.0005(12) 0.0015(11) 0.0029(10)
C6 0.0352(17) 0.047(2) 0.040(2) -0.0070(15) 0.0055(13) 0.0004(13)
C7 0.0336(16) 0.042(2) 0.042(2) -0.0004(15) 0.0075(13) -0.0003(12)
O2 0.0276(12) 0.0419(16) 0.104(2) -0.0136(14) 0.0050(11) 0.0016(9)
N2 0.0433(16) 0.0307(17) 0.068(2) 0.0014(14) 0.0081(13) -0.0019(11)
O3 0.0312(12) 0.0660(18) 0.0494(16) 0.0046(12) 0.0065(10) -0.0034(10)
O4 0.0500(17) 0.132(3) 0.0589(19) 0.0272(19) 0.0117(13) -0.0088(16)

loop_
_atom_type_symbol
_atom_type_description
_atom_type_scat_dispersion_real
_atom_type_scat_dispersion_imag
_atom_type_scat_source
C C 0.0033 0.0016 'International Tables Vol C Tables 4.2.6.8 and 6.1.1.4'
H H 0.0000 0.0000 'International Tables Vol C Tables 4.2.6.8 and 6.1.1.4'
N N 0.0061 0.0033 'International Tables Vol C Tables 4.2.6.8 and 6.1.1.4'
O O 0.0106 0.0060 'International Tables Vol C Tables 4.2.6.8 and 6.1.1.4'

loop_
_geom_angle_atom_site_label_1
_geom_angle_atom_site_label_2
_geom_angle_atom_site_label_3
_geom_angle
C1 N1 C3 108.2(3)
C1 N1 C5 125.5(3)
C3 N1 C5 125.6(3)
N2 C1 N1 109.2(3)
N2 C1 H1 125.4
N1 C1 H1 125.4
C3 C2 N2 106.8(3)
C3 C2 H2 126.6
N2 C2 H2 126.6
C2 C3 N1 107.0(3)
C2 C3 H3 126.5
N1 C3 H3 126.5
O1 C4 O2 126.3(3)
O1 C4 C5 116.3(2)
O2 C4 C5 117.3(3)
N1 C5 C6 111.9(3)
N1 C5 C4 112.0(2)
C6 C5 C4 109.4(2)
N1 C5 H5 107.8
C6 C5 H5 107.8
C4 C5 H5 107.8
C7 C6 C5 115.7(3)
C7 C6 H6B 108.4
C5 C6 H6B 108.4
C7 C6 H6A 108.4
C5 C6 H6A 108.4
H6B C6 H6A 107.4
O4 C7 O3 123.2(3)
O4 C7 C6 122.0(3)
O3 C7 C6 114.7(3)
C1 N2 C2 108.9(3)
C1 N2 H2N 125.5
C2 N2 H2N 125.6
C7 O3 H30H 103.1

loop_
_geom_bond_atom_site_label_1
_geom_bond_atom_site_label_2
_geom_bond_distance
O1 C4 1.240(4)
N1 C1 1.334(4)
N1 C3 1.373(4)
N1 C5 1.465(4)
C1 N2 1.313(5)
C1 H1 0.9300
C2 C3 1.360(5)
C2 N2 1.376(5)
C2 H2 0.9300
C3 H3 0.9300
C4 O2 1.251(4)
C4 C5 1.540(4)
C5 C6 1.531(4)
C5 H5 0.9800
C6 C7 1.509(5)
C6 H6B 0.9700
C6 H6A 0.9700
C7 O4 1.200(4)
C7 O3 1.310(4)
N2 H2N 0.9244
O3 H30H 1.0499
